data_2311606
loop_
_publ_author_name
'Gonz\'alez-Gonz\'alez, Juan Saulo'
'Padilla-Mart\'inez, Itzia I'
'Garc\'ia-B\'aez, Efr\'en V'
'Franco-Hern\'andez, Olivia'
'Mart\'inez-Mart\'inez, Francisco J'

_publ_section_title
;
 Helical supramolecular assembly of
 N2,N2')bis[3-(morpholin-4-yl)propyl]-N1,N1'-(1,2-phenylene)dioxalamide
 dimethyl sulfoxide monosolvate.
;
_journal_coeditor_code SF3181
_journal_issue 'Pt 1'
_journal_name_full 'Acta crystallographica. Section C, Crystal structure communications'
_journal_page_first 66
_journal_page_last 69
_journal_paper_doi 10.1107/S010827011204365X
_journal_volume 69
_journal_year 2013
_chemical_formula_iupac 'C24 H36 N6 O6, C2 H6 O S'
_chemical_formula_moiety 'C24 H36 N6 O6, C2 H6 O S'
_chemical_formula_sum 'C26 H42 N6 O7 S'
_chemical_formula_weight 582.72
_chemical_name_systematic
;
<i>N^2^</i>,<i>N^2'^</i>-bis[2-(morpholin-4-yl)propyl]-
<i>N^1^</i>,<i>N</i>^1'^-(1,2-phenylene)dioxalamide
dimethyl sulfoxide monosolvate
;
_space_group_IT_number 2
_space_group_name_Hall '-P 1'
_space_group_name_H-M_alt 'P -1'
_symmetry_cell_setting triclinic
_symmetry_space_group_name_Hall '-P 1'
_symmetry_space_group_name_H-M 'P -1'
_atom_sites_solution_hydrogens geom
_atom_sites_solution_primary direct
_atom_sites_solution_secondary difmap
_audit_creation_method SHELXL-97
_cell_angle_alpha 107.425(2)
_cell_angle_beta 98.036(2)
_cell_angle_gamma 91.517(2)
_cell_formula_units_Z 2
_cell_length_a 8.6704(8)
_cell_length_b 11.0052(10)
_cell_length_c 16.3277(15)
_cell_measurement_reflns_used 600
_cell_measurement_temperature 173(2)
_cell_measurement_theta_max 25
_cell_measurement_theta_min 20
_cell_volume 1468.0(2)
_computing_cell_refinement 'SAINT (Bruker, 2004)'
_computing_data_collection 'APEX2 (Bruker, 2004)'
_computing_data_reduction 'SAINT (Bruker, 2004)'
_computing_molecular_graphics 'Mercury (Macrae <i>et al.</i>, 2006)'
_computing_publication_material 'PLATON (Spek, 2009)'
_computing_structure_refinement 'SHELXL97 (Sheldrick, 2008)'
_computing_structure_solution 'SHELXS97 (Sheldrick, 2008) and WinGX (Farrugia, 1999)'
_diffrn_ambient_temperature 173(2)
_diffrn_measured_fraction_theta_full 0.993
_diffrn_measured_fraction_theta_max 0.988
_diffrn_measurement_device 'Bruker APEXII area-detector'
_diffrn_measurement_method '\f and \w scans'
_diffrn_radiation_monochromator graphite
_diffrn_radiation_type MoK\a
_diffrn_radiation_wavelength 0.71073
_diffrn_reflns_av_R_equivalents 0.0209
_diffrn_reflns_av_sigmaI/netI 0.0328
_diffrn_reflns_limit_h_max 10
_diffrn_reflns_limit_h_min -10
_diffrn_reflns_limit_k_max 13
_diffrn_reflns_limit_k_min -12
_diffrn_reflns_limit_l_max 20
_diffrn_reflns_limit_l_min -19
_diffrn_reflns_number 11574
_diffrn_reflns_theta_full 25.00
_diffrn_reflns_theta_max 26.00
_diffrn_reflns_theta_min 1.32
_diffrn_standards_decay_% 5
_diffrn_standards_number 0
_exptl_absorpt_coefficient_mu 0.164
_exptl_absorpt_correction_T_max 0.8620
_exptl_absorpt_correction_T_min 0.8614
_exptl_absorpt_correction_type sphere
_exptl_absorpt_process_details
;
(Dwiggins, 1975)
;
_exptl_crystal_colour yellow
_exptl_crystal_density_diffrn 1.318
_exptl_crystal_density_method 'not measured'
_exptl_crystal_description block
_exptl_crystal_F_000 624
_exptl_crystal_size_max 0.30
_exptl_crystal_size_mid 0.26
_exptl_crystal_size_min 0.22
_exptl_crystal_size_rad 0.1200
_refine_diff_density_max 0.413
_refine_diff_density_min -0.278
_refine_ls_extinction_method none
_refine_ls_goodness_of_fit_ref 1.038
_refine_ls_hydrogen_treatment refall
_refine_ls_matrix_type full
_refine_ls_number_parameters 539
_refine_ls_number_reflns 5722
_refine_ls_number_restraints 0
_refine_ls_restrained_S_all 1.038
_refine_ls_R_factor_all 0.0452
_refine_ls_R_factor_gt 0.0401
_refine_ls_shift/su_max 0.001
_refine_ls_shift/su_mean 0.000
_refine_ls_structure_factor_coef Fsqd
_refine_ls_weighting_details 'calc w=1/[\s^2^(Fo^2^)+(0.0453P)^2^+0.6256P] where P=(Fo^2^+2Fc^2^)/3'
_refine_ls_weighting_scheme calc
_refine_ls_wR_factor_gt 0.0945
_refine_ls_wR_factor_ref 0.0989
_reflns_number_gt 5081
_reflns_number_total 5722
_reflns_threshold_expression I>2sigma(I)
_cod_data_source_file sf3181sup1.cif
_cod_data_source_block I
_cod_database_code 2311606

loop_
_symmetry_equiv_pos_site_id
_symmetry_equiv_pos_as_xyz
1 x,y,z
2 -x,-y,-z

loop_
_atom_site_aniso_label
_atom_site_aniso_U_11
_atom_site_aniso_U_22
_atom_site_aniso_U_33
_atom_site_aniso_U_12
_atom_site_aniso_U_13
_atom_site_aniso_U_23
O8 0.0256(6) 0.0259(6) 0.0243(6) -0.0022(5) 0.0091(5) 0.0006(5)
O9 0.0270(6) 0.0253(6) 0.0255(6) -0.0015(5) 0.0092(5) 0.0046(5)
O17 0.0332(7) 0.0382(7) 0.0491(8) 0.0076(6) 0.0181(6) 0.0127(6)
O28 0.0213(6) 0.0423(7) 0.0339(7) -0.0003(5) 0.0026(5) 0.0228(6)
O29 0.0214(5) 0.0296(6) 0.0251(6) -0.0032(4) -0.0004(4) 0.0115(5)
O37 0.0247(6) 0.0297(7) 0.0607(9) -0.0060(5) 0.0067(6) 0.0141(6)
N7 0.0191(6) 0.0204(7) 0.0170(6) 0.0002(5) 0.0049(5) 0.0054(5)
N10 0.0256(7) 0.0203(7) 0.0210(7) -0.0013(5) 0.0077(5) 0.0037(5)
N14 0.0259(7) 0.0214(7) 0.0201(7) 0.0011(5) 0.0031(5) 0.0057(5)
N27 0.0193(6) 0.0198(6) 0.0167(6) -0.0019(5) 0.0025(5) 0.0051(5)
N30 0.0184(6) 0.0258(7) 0.0219(7) -0.0022(5) 0.0017(5) 0.0108(6)
N34 0.0215(6) 0.0181(6) 0.0225(7) 0.0009(5) 0.0031(5) 0.0063(5)
C1 0.0184(7) 0.0176(7) 0.0191(7) 0.0043(6) 0.0031(6) 0.0047(6)
C2 0.0235(8) 0.0231(8) 0.0189(8) 0.0040(6) 0.0049(6) 0.0078(6)
C3 0.0237(8) 0.0216(8) 0.0278(9) 0.0027(6) 0.0080(6) 0.0116(7)
C4 0.0215(7) 0.0167(7) 0.0269(8) 0.0009(6) 0.0033(6) 0.0053(6)
C5 0.0237(8) 0.0202(8) 0.0187(8) 0.0022(6) 0.0030(6) 0.0044(6)
C6 0.0186(7) 0.0169(7) 0.0202(7) 0.0035(5) 0.0049(6) 0.0070(6)
C8 0.0222(7) 0.0203(8) 0.0170(7) 0.0019(6) 0.0023(6) 0.0080(6)
C9 0.0219(7) 0.0201(8) 0.0179(7) 0.0012(6) 0.0023(6) 0.0079(6)
C11 0.0290(8) 0.0179(8) 0.0227(8) -0.0019(6) 0.0049(7) 0.0037(7)
C12 0.0351(9) 0.0279(9) 0.0203(8) -0.0036(7) 0.0041(7) 0.0097(7)
C13 0.0308(8) 0.0275(9) 0.0172(8) -0.0020(7) 0.0000(7) 0.0060(7)
C15 0.0345(9) 0.0229(9) 0.0325(10) 0.0034(7) 0.0052(8) 0.0070(7)
C16 0.0361(10) 0.0357(10) 0.0363(11) 0.0082(8) 0.0110(8) 0.0043(8)
C18 0.0339(10) 0.0340(10) 0.0464(12) 0.0054(8) 0.0157(9) 0.0186(9)
C19 0.0267(8) 0.0221(8) 0.0311(9) 0.0009(7) 0.0039(7) 0.0081(7)
C28 0.0233(8) 0.0187(7) 0.0183(8) 0.0014(6) 0.0048(6) 0.0052(6)
C29 0.0231(7) 0.0165(7) 0.0189(8) 0.0011(6) 0.0041(6) 0.0039(6)
C31 0.0217(8) 0.0269(8) 0.0252(8) -0.0012(7) 0.0045(6) 0.0127(7)
C32 0.0242(8) 0.0265(8) 0.0243(8) 0.0012(7) 0.0066(6) 0.0132(7)
C33 0.0266(8) 0.0261(8) 0.0198(8) 0.0032(7) 0.0044(6) 0.0083(7)
C35 0.0220(8) 0.0204(8) 0.0410(10) 0.0013(6) 0.0028(7) 0.0086(8)
C36 0.0237(8) 0.0263(9) 0.0571(13) -0.0005(7) 0.0133(9) 0.0069(9)
C38 0.0337(9) 0.0235(9) 0.0447(11) -0.0048(7) 0.0029(8) 0.0116(8)
C39 0.0349(9) 0.0200(8) 0.0310(10) -0.0011(7) 0.0030(8) 0.0033(7)
S1A 0.0172(2) 0.0196(2) 0.0239(2) 0.0025(2) 0.0024(2) 0.0074(2)
O1 0.0214(5) 0.0300(6) 0.0243(6) 0.0040(4) 0.0062(4) 0.0053(5)
C40 0.0313(10) 0.0466(12) 0.0290(10) 0.0066(9) 0.0122(8) 0.0065(9)
C41 0.0379(11) 0.0256(10) 0.0763(17) -0.0078(9) 0.0077(11) 0.0120(11)
S1B 0.066(6) 0.037(5) 0.065(6) -0.005(4) 0.021(5) 0.017(4)

loop_
_atom_site_type_symbol
_atom_site_label
_atom_site_fract_x
_atom_site_fract_y
_atom_site_fract_z
_atom_site_U_iso_or_equiv
_atom_site_thermal_displace_type
_atom_site_occupancy
_atom_site_disorder_group
O O8 0.53574(12) 0.60848(11) 0.10601(7) 0.0264(3) Uani 1.000 -16
O O9 0.17690(13) 0.50921(11) 0.15060(7) 0.0262(3) Uani 1.000 -16
O O17 -0.37434(15) 0.17201(13) 0.08340(9) 0.0391(4) Uani 1.000 -16
O O28 0.64360(13) 0.75925(12) 0.47845(8) 0.0302(4) Uani 1.000 -16
O O29 0.25116(12) 0.65877(11) 0.46500(7) 0.0252(3) Uani 1.000 -16
O O37 1.02189(14) 0.80083(12) 0.67308(9) 0.0385(4) Uani 1.000 -16
N N7 0.38959(15) 0.70657(12) 0.21044(8) 0.0187(4) Uani 1.000 -16
N N10 0.31850(16) 0.40636(12) 0.04669(9) 0.0225(4) Uani 1.000 -16
N N14 -0.10812(15) 0.18090(12) -0.00197(8) 0.0227(4) Uani 1.000 -16
N N27 0.42871(15) 0.79070(12) 0.39127(8) 0.0188(3) Uani 1.000 -16
N N30 0.46105(15) 0.65750(13) 0.56521(9) 0.0215(4) Uani 1.000 -16
N N34 0.71514(14) 0.73241(12) 0.69766(8) 0.0207(4) Uani 1.000 -16
C C1 0.48849(16) 0.81794(14) 0.25568(10) 0.0185(4) Uani 1.000 -16
C C2 0.56534(17) 0.88637(15) 0.21224(10) 0.0213(5) Uani 1.000 -16
C C3 0.66111(18) 0.99471(15) 0.25899(11) 0.0231(5) Uani 1.000 -16
C C4 0.68062(18) 1.03634(15) 0.34891(10) 0.0221(4) Uani 1.000 -16
C C5 0.60312(17) 0.96937(15) 0.39263(10) 0.0212(5) Uani 1.000 -16
C C6 0.50729(16) 0.85992(14) 0.34636(10) 0.0180(4) Uani 1.000 -16
C C8 0.41987(17) 0.61291(14) 0.14196(9) 0.0194(4) Uani 1.000 -16
C C9 0.29006(17) 0.50367(14) 0.11262(10) 0.0196(4) Uani 1.000 -16
C C11 0.21399(19) 0.29092(15) 0.01338(11) 0.0237(5) Uani 1.000 -16
C C12 0.0849(2) 0.29545(17) -0.05828(11) 0.0274(5) Uani 1.000 -16
C C13 -0.0393(2) 0.18562(17) -0.07818(10) 0.0258(5) Uani 1.000 -16
C C15 -0.1936(2) 0.29349(17) 0.03148(12) 0.0303(5) Uani 1.000 -16
C C16 -0.2704(2) 0.28347(19) 0.10682(13) 0.0369(6) Uani 1.000 -16
C C18 -0.2899(2) 0.06255(19) 0.05283(14) 0.0357(6) Uani 1.000 -16
C C19 -0.21447(19) 0.06680(16) -0.02420(11) 0.0267(5) Uani 1.000 -16
C C28 0.50291(17) 0.74814(14) 0.45403(10) 0.0201(4) Uani 1.000 -16
C C29 0.39051(17) 0.68233(14) 0.49543(10) 0.0198(4) Uani 1.000 -16
C C31 0.37658(18) 0.60791(16) 0.62106(11) 0.0235(5) Uani 1.000 -16
C C32 0.49037(18) 0.58436(16) 0.69399(11) 0.0235(5) Uani 1.000 -16
C C33 0.59856(19) 0.70112(16) 0.74713(10) 0.0238(5) Uani 1.000 -16
C C35 0.83681(19) 0.64169(16) 0.68605(13) 0.0282(5) Uani 1.000 -16
C C36 0.9470(2) 0.67591(18) 0.63104(15) 0.0364(6) Uani 1.000 -16
C C38 0.9057(2) 0.89093(17) 0.68587(14) 0.0342(6) Uani 1.000 -16
C C39 0.7904(2) 0.86114(16) 0.73967(12) 0.0299(5) Uani 1.000 -16
S S1A 0.03282(4) 0.22525(4) 0.69145(3) 0.02010(10) Uani 0.931(2) -16
O O1 -0.13537(12) 0.21701(11) 0.70381(7) 0.0256(3) Uani 1.000 -16
C C40 0.0296(2) 0.1563(2) 0.57760(12) 0.0359(6) Uani 1.000 -16
C C41 0.0781(3) 0.3874(2) 0.69737(18) 0.0477(8) Uani 1.000 -16
S S1B -0.0121(11) 0.3196(8) 0.6628(6) 0.055(3) Uani 0.069(2) -16
H H2 0.553(2) 0.8566(17) 0.1505(12) 0.025(4) Uiso 1.000 -16
H H3 0.7147(19) 1.0425(16) 0.2299(11) 0.020(4) Uiso 1.000 -16
H H4 0.748(2) 1.1113(17) 0.3810(11) 0.022(4) Uiso 1.000 -16
H H5 0.6172(19) 0.9953(16) 0.4560(12) 0.022(4) Uiso 1.000 -16
H H7 0.304(2) 0.6964(18) 0.2256(12) 0.029(5) Uiso 1.000 -16
H H10 0.392(2) 0.4154(18) 0.0200(12) 0.030(5) Uiso 1.000 -16
H H11A 0.1675(19) 0.2798(15) 0.0609(11) 0.016(4) Uiso 1.000 -16
H H11B 0.277(2) 0.2198(18) -0.0084(12) 0.026(4) Uiso 1.000 -16
H H12A 0.127(2) 0.2889(18) -0.1108(12) 0.029(5) Uiso 1.000 -16
H H12B 0.037(2) 0.3779(19) -0.0421(12) 0.030(5) Uiso 1.000 -16
H H13A -0.121(2) 0.1896(17) -0.1243(12) 0.027(5) Uiso 1.000 -16
H H13B 0.011(2) 0.1042(18) -0.0995(11) 0.024(4) Uiso 1.000 -16
H H15A -0.279(2) 0.3041(19) -0.0144(13) 0.039(5) Uiso 1.000 -16
H H15B -0.123(2) 0.3694(19) 0.0496(12) 0.031(5) Uiso 1.000 -16
H H16A -0.192(2) 0.2795(18) 0.1533(13) 0.033(5) Uiso 1.000 -16
H H16B -0.334(2) 0.355(2) 0.1251(13) 0.040(5) Uiso 1.000 -16
H H18A -0.364(2) -0.011(2) 0.0377(13) 0.039(5) Uiso 1.000 -16
H H18B -0.205(2) 0.0586(18) 0.0998(12) 0.031(5) Uiso 1.000 -16
H H19A -0.157(2) -0.0075(18) -0.0427(11) 0.024(4) Uiso 1.000 -16
H H19B -0.300(2) 0.0644(17) -0.0731(12) 0.028(5) Uiso 1.000 -16
H H27 0.327(2) 0.7744(17) 0.3771(12) 0.027(5) Uiso 1.000 -16
H H30 0.553(2) 0.6837(18) 0.5860(12) 0.026(5) Uiso 1.000 -16
H H31A 0.317(2) 0.5292(19) 0.5866(12) 0.030(5) Uiso 1.000 -16
H H31B 0.305(2) 0.6694(17) 0.6469(11) 0.024(4) Uiso 1.000 -16
H H32A 0.428(2) 0.5591(18) 0.7342(12) 0.030(5) Uiso 1.000 -16
H H32B 0.551(2) 0.5113(17) 0.6699(11) 0.022(4) Uiso 1.000 -16
H H33A 0.540(2) 0.7767(19) 0.7655(12) 0.030(5) Uiso 1.000 -16
H H33B 0.651(2) 0.6867(17) 0.8013(12) 0.025(4) Uiso 1.000 -16
H H35A 0.790(2) 0.5578(19) 0.6568(12) 0.030(5) Uiso 1.000 -16
H H35B 0.892(2) 0.6453(18) 0.7439(13) 0.034(5) Uiso 1.000 -16
H H36A 1.028(2) 0.6189(19) 0.6228(13) 0.037(5) Uiso 1.000 -16
H H36B 0.886(2) 0.675(2) 0.5718(14) 0.044(6) Uiso 1.000 -16
H H38A 0.848(2) 0.8922(19) 0.6298(13) 0.036(5) Uiso 1.000 -16
H H38B 0.962(2) 0.975(2) 0.7173(13) 0.042(6) Uiso 1.000 -16
H H39A 0.846(2) 0.8695(19) 0.7996(13) 0.034(5) Uiso 1.000 -16
H H39B 0.707(2) 0.9221(19) 0.7458(12) 0.034(5) Uiso 1.000 -16
H H40A -0.001(3) 0.059(3) 0.5650(16) 0.066(7) Uiso 1.000 -16
H H40B 0.132(3) 0.169(2) 0.5635(13) 0.043(6) Uiso 1.000 -16
H H40C -0.045(2) 0.1964(19) 0.5472(13) 0.035(5) Uiso 1.000 -16
H H41A 0.072(3) 0.442(3) 0.7620(18) 0.070(8) Uiso 1.000 -16
H H41B -0.005(3) 0.414(3) 0.6513(18) 0.072(8) Uiso 1.000 -16
H H41C 0.186(3) 0.391(2) 0.6899(16) 0.065(7) Uiso 1.000 -16

loop_
_atom_type_symbol
_atom_type_description
_atom_type_scat_dispersion_real
_atom_type_scat_dispersion_imag
_atom_type_scat_source
C C 0.0033 0.0016 'International Tables Vol C Tables 4.2.6.8 and 6.1.1.4'
H H 0.0000 0.0000 'International Tables Vol C Tables 4.2.6.8 and 6.1.1.4'
N N 0.0061 0.0033 'International Tables Vol C Tables 4.2.6.8 and 6.1.1.4'
O O 0.0106 0.0060 'International Tables Vol C Tables 4.2.6.8 and 6.1.1.4'
S S 0.1246 0.1234 'International Tables Vol C Tables 4.2.6.8 and 6.1.1.4'

loop_
_geom_angle_atom_site_label_1
_geom_angle_atom_site_label_2
_geom_angle_atom_site_label_3
_geom_angle
_geom_angle_publ_flag
O1 S1A C40 104.66(7) no
O1 S1A C41 106.01(10) no
C40 S1A C41 97.54(12) no
O1 S1B C40 85.1(4) no
O1 S1B C41 128.5(7) no
C40 S1B C41 121.3(7) no
C41 S1B H41B 60.1(15) no
O1 S1B H41B 142.5(16) no
C40 S1B H41B 124.0(16) no
C16 O17 C18 108.97(14) no
C36 O37 C38 108.90(13) no
C1 N7 C8 125.64(13) yes
C9 N10 C11 121.27(14) yes
C15 N14 C19 108.92(13) yes
C13 N14 C19 110.08(13) no
C13 N14 C15 111.82(14) no
C6 N27 C28 123.04(13) yes
C29 N30 C31 122.74(13) yes
C33 N34 C39 111.71(13) yes
C33 N34 C35 112.25(13) yes
C35 N34 C39 108.39(13) yes
C8 N7 H7 114.6(13) no
C1 N7 H7 119.8(14) no
C11 N10 H10 119.3(13) no
C9 N10 H10 119.0(14) no
C28 N27 H27 118.2(13) no
C6 N27 H27 118.7(13) no
C29 N30 H30 121.3(13) no
C31 N30 H30 114.7(13) no
N7 C1 C2 121.86(14) yes
C2 C1 C6 119.66(14) no
N7 C1 C6 118.48(14) yes
C1 C2 C3 120.00(14) no
C2 C3 C4 120.53(15) no
C3 C4 C5 119.80(15) no
C4 C5 C6 120.19(14) no
N27 C6 C5 120.17(14) yes
C1 C6 C5 119.83(14) no
N27 C6 C1 120.00(14) yes
O8 C8 C9 122.06(13) yes
N7 C8 C9 111.30(13) yes
O8 C8 N7 126.63(15) yes
N10 C9 C8 113.24(13) yes
O9 C9 N10 125.86(15) yes
O9 C9 C8 120.86(14) yes
N10 C11 C12 113.53(14) no
C11 C12 C13 111.46(15) no
N14 C13 C12 113.34(13) yes
N14 C15 C16 110.94(16) no
O17 C16 C15 111.85(16) no
O17 C18 C19 111.82(17) no
N14 C19 C18 110.72(14) no
O28 C28 N27 125.74(15) yes
N27 C28 C29 112.80(13) yes
O28 C28 C29 121.46(14) yes
O29 C29 C28 121.55(14) yes
N30 C29 C28 112.43(13) yes
O29 C29 N30 126.02(15) yes
N30 C31 C32 110.38(13) no
C31 C32 C33 113.61(15) no
N34 C33 C32 112.28(13) yes
N34 C35 C36 109.19(15) no
O37 C36 C35 110.65(17) no
O37 C38 C39 111.71(16) no
N34 C39 C38 110.11(15) no
C1 C2 H2 119.2(11) no
C3 C2 H2 120.8(12) no
C4 C3 H3 118.7(10) no
C2 C3 H3 120.8(10) no
C5 C4 H4 120.1(10) no
C3 C4 H4 120.1(10) no
C6 C5 H5 118.4(11) no
C4 C5 H5 121.4(11) no
C12 C11 H11A 108.6(10) no
C12 C11 H11B 109.6(11) no
H11A C11 H11B 109.9(16) no
N10 C11 H11A 107.7(10) no
N10 C11 H11B 107.5(11) no
C11 C12 H12B 110.2(11) no
C11 C12 H12A 110.1(11) no
H12A C12 H12B 107.0(16) no
C13 C12 H12A 107.8(12) no
C13 C12 H12B 110.2(11) no
H13A C13 H13B 107.4(15) no
N14 C13 H13A 109.9(11) no
C12 C13 H13A 110.5(11) no
C12 C13 H13B 108.0(11) no
N14 C13 H13B 107.4(11) no
H15A C15 H15B 107.3(17) no
N14 C15 H15A 111.8(12) no
C16 C15 H15A 107.2(11) no
C16 C15 H15B 109.8(11) no
N14 C15 H15B 109.7(11) no
C15 C16 H16B 110.1(12) no
O17 C16 H16A 108.1(12) no
O17 C16 H16B 105.7(12) no
C15 C16 H16A 109.5(11) no
H16A C16 H16B 111.6(17) no
O17 C18 H18B 109.6(11) no
C19 C18 H18A 111.0(12) no
H18A C18 H18B 110.3(17) no
O17 C18 H18A 106.6(12) no
C19 C18 H18B 107.5(10) no
H19A C19 H19B 107.9(15) no
N14 C19 H19A 109.0(11) no
C18 C19 H19B 107.8(10) no
C18 C19 H19A 109.9(11) no
N14 C19 H19B 111.5(11) no
C32 C31 H31B 108.5(10) no
C32 C31 H31A 110.1(12) no
N30 C31 H31B 109.8(11) no
N30 C31 H31A 109.3(11) no
H31A C31 H31B 108.8(15) no
H32A C32 H32B 106.5(16) no
C31 C32 H32A 108.1(10) no
C33 C32 H32A 108.0(11) no
C33 C32 H32B 110.7(10) no
C31 C32 H32B 109.7(10) no
C32 C33 H33A 111.3(11) no
N34 C33 H33B 110.5(10) no
N34 C33 H33A 106.8(12) no
C32 C33 H33B 109.6(11) no
H33A C33 H33B 106.3(15) no
C36 C35 H35A 108.7(11) no
H35A C35 H35B 109.8(17) no
N34 C35 H35B 108.4(11) no
N34 C35 H35A 109.4(11) no
C36 C35 H35B 111.4(11) no
H36A C36 H36B 110.3(17) no
O37 C36 H36B 108.3(13) no
C35 C36 H36B 110.0(11) no
O37 C36 H36A 106.4(12) no
C35 C36 H36A 111.1(13) no
C39 C38 H38A 108.6(11) no
O37 C38 H38B 106.2(11) no
O37 C38 H38A 110.8(12) no
H38A C38 H38B 110.4(17) no
C39 C38 H38B 109.3(11) no
H39A C39 H39B 107.6(16) no
C38 C39 H39A 109.4(11) no
C38 C39 H39B 111.0(11) no
N34 C39 H39B 107.7(11) no
N34 C39 H39A 111.0(12) no
S1A C40 H40A 105.0(14) no
S1A C40 H40B 109.4(12) no
S1A C40 H40C 109.0(12) no
H40A C40 H40B 111(2) no
H40A C40 H40C 112.5(19) no
H40B C40 H40C 109.9(18) no
S1B C40 H40B 106.6(13) no
S1B C40 H40C 73.1(13) no
S1B C40 H40A 136.5(14) no
S1A C41 H41A 105.7(18) no
S1A C41 H41B 109.5(17) no
S1B C41 H41C 129.3(15) no
H41A C41 H41B 112(2) no
H41A C41 H41C 107(2) no
H41B C41 H41C 117(2) no
S1A C41 H41C 104.8(14) no
S1B C41 H41A 119.6(16) no
S1B C41 H41B 63.3(18) no

loop_
_geom_bond_atom_site_label_1
_geom_bond_atom_site_label_2
_geom_bond_distance
_geom_bond_publ_flag
S1A C41 1.788(2) no
S1A O1 1.5039(11) no
S1A C40 1.7809(19) no
S1B C40 1.993(10) no
S1B C41 1.039(10) no
S1B O1 1.859(9) no
S1B H41B 1.11(4) no
O8 C8 1.2274(18) yes
O9 C9 1.2254(19) no
O17 C18 1.423(3) no
O17 C16 1.424(3) yes
O28 C28 1.2202(19) yes
O29 C29 1.2298(18) yes
O37 C36 1.430(3) no
O37 C38 1.425(2) no
N7 C8 1.3371(19) yes
N7 C1 1.417(2) yes
N10 C9 1.328(2) yes
N10 C11 1.456(2) no
N14 C13 1.467(2) no
N14 C19 1.460(2) no
N14 C15 1.463(2) no
N27 C6 1.424(2) yes
N27 C28 1.343(2) yes
N30 C29 1.322(2) yes
N30 C31 1.459(2) yes
N34 C35 1.464(2) no
N34 C33 1.473(2) no
N34 C39 1.465(2) no
N7 H7 0.830(18) no
N10 H10 0.840(18) no
N27 H27 0.879(18) no
N30 H30 0.829(18) no
C1 C6 1.397(2) no
C1 C2 1.393(2) no
C2 C3 1.385(2) no
C3 C4 1.385(2) no
C4 C5 1.388(2) no
C5 C6 1.392(2) no
C8 C9 1.541(2) yes
C11 C12 1.515(2) no
C12 C13 1.525(3) no
C15 C16 1.508(3) no
C18 C19 1.508(3) no
C28 C29 1.540(2) no
C31 C32 1.526(2) no
C32 C33 1.525(2) no
C35 C36 1.512(3) no
C38 C39 1.510(3) no
C2 H2 0.951(19) no
C3 H3 0.957(18) no
C4 H4 0.963(19) no
C5 H5 0.976(19) no
C11 H11A 0.960(17) no
C11 H11B 0.974(19) no
C12 H12A 0.962(18) no
C12 H12B 0.99(2) no
C13 H13B 0.995(19) no
C13 H13A 0.971(18) no
C15 H15B 0.97(2) no
C15 H15A 1.012(19) no
C16 H16A 0.958(19) no
C16 H16B 0.97(2) no
C18 H18B 0.998(18) no
C18 H18A 0.97(2) no
C19 H19A 0.961(19) no
C19 H19B 1.004(18) no
C31 H31B 0.972(18) no
C31 H31A 0.97(2) no
C32 H32B 0.984(18) no
C32 H32A 1.001(19) no
C33 H33B 0.995(19) no
C33 H33A 0.98(2) no
C35 H35B 0.99(2) no
C35 H35A 0.95(2) no
C36 H36B 1.03(2) no
C36 H36A 0.951(19) no
C38 H38B 0.99(2) no
C38 H38A 0.98(2) no
C39 H39B 0.99(2) no
C39 H39A 1.01(2) no
C40 H40B 0.97(3) no
C40 H40C 0.96(2) no
C40 H40A 1.05(3) no
C41 H41B 1.08(3) no
C41 H41C 0.96(3) no
C41 H41A 1.06(3) no

loop_
_geom_hbond_atom_site_label_D
_geom_hbond_atom_site_label_H
_geom_hbond_atom_site_label_A
_geom_hbond_site_symmetry_A
_geom_hbond_distance_DH
_geom_hbond_distance_HA
_geom_hbond_distance_DA
_geom_hbond_angle_DHA
_geom_hbond_publ_flag
N7 H7 O9 . 0.830(18) 2.23(2) 2.6620(18) 113.1(16) yes
N7 H7 O1 2_566 0.830(18) 2.064(18) 2.7896(17) 145.8(19) yes
N10 H10 O8 . 0.840(18) 2.372(19) 2.7224(18) 105.8(15) yes
N10 H10 O8 2_665 0.840(18) 2.177(18) 2.9134(18) 146.2(17) yes
N27 H27 O29 . 0.879(18) 2.329(19) 2.7155(18) 106.7(14) yes
N27 H27 O1 2_566 0.879(18) 1.996(18) 2.7734(17) 146.7(17) yes
N30 H30 O28 . 0.829(18) 2.370(19) 2.6924(19) 103.9(15) yes
N30 H30 N34 . 0.829(18) 2.061(18) 2.7774(18) 144.5(17) yes
C4 H4 O37 2_776 0.963(19) 2.569(18) 3.224(2) 125.5(13) yes
C11 H11A N14 . 0.960(17) 2.541(17) 2.962(2) 106.6(12) yes
C35 H35A O29 2_666 0.95(2) 2.59(2) 3.472(2) 155.1(15) yes
C40 H40B O28 2_666 0.97(3) 2.34(3) 3.290(2) 166.7(19) yes
C40 H40C O29 2_566 0.96(2) 2.45(2) 3.345(2) 155.0(16) yes
C41 H41B O29 2_566 1.08(3) 2.58(3) 3.527(3) 146(2) yes

loop_
_geom_torsion_atom_site_label_1
_geom_torsion_atom_site_label_2
_geom_torsion_atom_site_label_3
_geom_torsion_atom_site_label_4
_geom_torsion
_geom_torsion_publ_flag
C18 O17 C16 C15 58.2(2) no
C16 O17 C18 C19 -58.57(19) no
C38 O37 C36 C35 -60.2(2) no
C36 O37 C38 C39 58.5(2) no
C8 N7 C1 C6 -137.65(16) no
C1 N7 C8 O8 -1.4(3) no
C8 N7 C1 C2 43.0(2) no
C1 N7 C8 C9 177.00(14) no
C11 N10 C9 C8 176.20(13) no
C11 N10 C9 O9 -1.4(3) no
C9 N10 C11 C12 89.77(18) no
C19 N14 C13 C12 -174.58(14) no
C15 N14 C13 C12 64.21(18) no
C15 N14 C19 C18 -55.40(18) no
C19 N14 C15 C16 55.15(18) no
C13 N14 C19 C18 -178.32(14) no
C13 N14 C15 C16 177.03(14) no
C6 N27 C28 O28 -2.3(3) no
C28 N27 C6 C5 -54.0(2) no
C6 N27 C28 C29 177.02(13) no
C28 N27 C6 C1 125.88(16) no
C31 N30 C29 C28 173.34(14) no
C29 N30 C31 C32 177.84(15) no
C31 N30 C29 O29 -5.9(3) no
C33 N34 C35 C36 177.14(14) no
C39 N34 C33 C32 165.05(14) no
C35 N34 C39 C38 57.35(18) no
C33 N34 C39 C38 -178.47(14) no
C35 N34 C33 C32 -72.96(17) no
C39 N34 C35 C36 -59.01(18) no
N7 C1 C6 N27 0.4(2) no
C2 C1 C6 N27 179.80(14) no
N7 C1 C2 C3 -179.93(14) no
C6 C1 C2 C3 0.7(2) no
N7 C1 C6 C5 -179.70(14) no
C2 C1 C6 C5 -0.3(2) no
C1 C2 C3 C4 -0.4(2) no
C2 C3 C4 C5 -0.3(2) no
C3 C4 C5 C6 0.7(2) no
C4 C5 C6 N27 179.53(14) no
C4 C5 C6 C1 -0.4(2) no
N7 C8 C9 O9 0.1(2) no
N7 C8 C9 N10 -177.62(13) no
O8 C8 C9 O9 178.59(15) no
O8 C8 C9 N10 0.9(2) no
N10 C11 C12 C13 -168.49(14) no
C11 C12 C13 N14 56.32(19) no
N14 C15 C16 O17 -57.85(19) no
O17 C18 C19 N14 58.55(19) no
O28 C28 C29 N30 8.6(2) no
O28 C28 C29 O29 -172.08(16) no
N27 C28 C29 O29 8.6(2) no
N27 C28 C29 N30 -170.71(14) no
N30 C31 C32 C33 54.54(18) no
C31 C32 C33 N34 -70.39(18) no
N34 C35 C36 O37 61.52(19) no
O37 C38 C39 N34 -58.1(2) no
